data_5910194
loop_
_publ_author_name
'Wyckoff, R. W. G.'

_publ_section_title
;
Pages 19 & 21 from the Structure of Crystals, vol. 3 by Wyckoff R W G. 
published by Interscience Publishers, Inc. in 1951 
;
_journal_name_full 'The Structure of Crystals'
_journal_page_first 19
_journal_page_last 21
_journal_volume 3
_journal_year 1951
_chemical_formula_structural AgIO4
_chemical_formula_sum 'Ag I O4'
_space_group_IT_number 88
_symmetry_cell_setting tetragonal
_symmetry_Int_Tables_number 88
_symmetry_space_group_name_Hall '-I 4ad'
_symmetry_space_group_name_H-M 'I 41/a :2'
_audit_creation_date 2006-02-07
_audit_creation_method
;
Pages 19 & 21 from the Structure of Crystals, vol. 3 by Wyckoff R W G. 
published by Interscience Publishers, Inc. in 1951 
;
_audit_update_record 'created by Girish Upreti, Portland State University'
_cell_angle_alpha 90
_cell_angle_beta 90
_cell_angle_gamma 90
_cell_length_a 5.374
_cell_length_b 5.374
_cell_length_c 12.094
_cell_volume 349.273
_cod_original_sg_symbol_H-M 'I 41/a'
_cod_database_code 5910194

loop_
_symmetry_equiv_pos_as_xyz
x,y,z
-y+1/4,x+3/4,z+3/4
y+1/4,-x+1/4,z+1/4
-x,-y+1/2,z
-x,-y,-z
y+3/4,-x+1/4,-z+1/4
-y+3/4,x+3/4,-z+3/4
x,y+1/2,-z
x+1/2,y+1/2,z+1/2
-y+3/4,x+1/4,z+1/4
y+3/4,-x+3/4,z+3/4
-x+1/2,-y,z+1/2
-x+1/2,-y+1/2,-z+1/2
y+1/4,-x+3/4,-z+3/4
-y+1/4,x+1/4,-z+1/4
x+1/2,y,-z+1/2

loop_
_atom_site_fract_x
_atom_site_fract_y
_atom_site_fract_z
_atom_site_label
0.00000 0.00000 0.50000 Ag1
0.50000 0.00000 0.25000 Ag2
0.00000 0.00000 0.00000 I1
0.00000 0.50000 0.25000 I2
0.25000 0.15000 0.07500 O1
-0.25000 -0.15000 0.07500 O2
0.25000 0.65000 0.17500 O3
-0.25000 0.35000 0.17500 O4
-0.15000 0.25000 -0.07500 O5
0.15000 -0.25000 -0.07500 O6
-0.15000 0.75000 0.32500 O7
0.15000 0.25000 0.32500 O8
